data_7017491
loop_
_publ_author_name
'Singh, Suryabhan'
'Chaturvedi, Jyotsna'
'Bhattacharya, Subrato'

_publ_section_title
;
 Studies of synthesis, structural features of Cu(I)
 thiophene-2-thiocarboxylates and unprecedented desulfurization of Cu(II)
 thiocarboxylate complexes.
;
_journal_issue 2
_journal_name_full 'Dalton transactions (Cambridge, England : 2003)'
_journal_page_first 424
_journal_page_last 431
_journal_paper_doi 10.1039/c1dt10629e
_journal_volume 41
_journal_year 2012
_chemical_formula_sum 'C17 H23 Cl3 Cu N2 O4 S2'
_chemical_formula_weight 553.41
_space_group_IT_number 29
_symmetry_cell_setting orthorhombic
_symmetry_Int_Tables_number 29
_symmetry_space_group_name_Hall 'P 2c -2b'
_symmetry_space_group_name_H-M 'P b c 21'
_atom_sites_solution_hydrogens geom
_atom_sites_solution_primary direct
_atom_sites_solution_secondary difmap
_audit_creation_method SHELXL-97
_cell_angle_alpha 90.00
_cell_angle_beta 90.00
_cell_angle_gamma 90.00
_cell_formula_units_Z 8
_cell_length_a 17.575(4)
_cell_length_b 17.691(3)
_cell_length_c 15.398(3)
_cell_measurement_temperature 100(2)
_cell_volume 4787.5(16)
_computing_structure_refinement 'SHELXL-97 (Sheldrick, 1997)'
_diffrn_ambient_temperature 100(2)
_diffrn_measured_fraction_theta_full 0.998
_diffrn_measured_fraction_theta_max 0.990
_diffrn_radiation_monochromator graphite
_diffrn_radiation_type MoK\a
_diffrn_radiation_wavelength 0.71073
_diffrn_reflns_av_R_equivalents 0.0598
_diffrn_reflns_av_sigmaI/netI 0.0761
_diffrn_reflns_limit_h_max 23
_diffrn_reflns_limit_h_min -23
_diffrn_reflns_limit_k_max 23
_diffrn_reflns_limit_k_min -18
_diffrn_reflns_limit_l_max 20
_diffrn_reflns_limit_l_min -20
_diffrn_reflns_number 30700
_diffrn_reflns_theta_full 25.00
_diffrn_reflns_theta_max 28.44
_diffrn_reflns_theta_min 2.10
_diffrn_source 'fine-focus sealed tube'
_exptl_absorpt_coefficient_mu 1.447
_exptl_absorpt_correction_type none
_exptl_crystal_colour Bloue
_exptl_crystal_density_diffrn 1.541
_exptl_crystal_density_method 'not measured'
_exptl_crystal_description Rod
_exptl_crystal_F_000 2280
_exptl_crystal_recrystallization_method 'Chloroform and Acetonitrile'
_exptl_crystal_size_max 0.42
_exptl_crystal_size_mid 0.39
_exptl_crystal_size_min 0.37
_refine_diff_density_max 0.901
_refine_diff_density_min -0.834
_refine_diff_density_rms 0.120
_refine_ls_extinction_method none
_refine_ls_goodness_of_fit_ref 1.056
_refine_ls_hydrogen_treatment constr
_refine_ls_matrix_type full
_refine_ls_number_parameters 479
_refine_ls_number_reflns 11587
_refine_ls_number_restraints 60
_refine_ls_restrained_S_all 1.063
_refine_ls_R_factor_all 0.1282
_refine_ls_R_factor_gt 0.0756
_refine_ls_shift/su_max 0.000
_refine_ls_shift/su_mean 0.000
_refine_ls_structure_factor_coef Fsqd
_refine_ls_weighting_details 'calc w=1/[\s^2^(Fo^2^)+(0.1194P)^2^+4.4584P] where P=(Fo^2^+2Fc^2^)/3'
_refine_ls_weighting_scheme calc
_refine_ls_wR_factor_gt 0.1955
_refine_ls_wR_factor_ref 0.2470
_reflns_number_gt 6857
_reflns_number_total 11587
_reflns_threshold_expression >2sigma(I)
_cod_data_source_file c1dt10629e.txt
_cod_data_source_block 29febb
_cod_depositor_comments
;
The following automatic conversions were performed:

'_exptl_absorpt_correction_type' value 'NONE' changed to 'none'
according to /home/saulius/struct/CIF-dictionaries/cif_core.dic
dictionary named 'cif_core.dic' version 2.4.1 from 2010-06-29.

Automatic conversion script
Id: cif_fix_values 1715 2011-07-08 13:25:40Z adriana 
;
_cod_database_code 7017491

loop_
_symmetry_equiv_pos_as_xyz
'x, y, z'
'-x, -y, z+1/2'
'-x, y+1/2, z'
'x, -y+1/2, z+1/2'

loop_
_atom_site_label
_atom_site_type_symbol
_atom_site_fract_x
_atom_site_fract_y
_atom_site_fract_z
_atom_site_U_iso_or_equiv
_atom_site_adp_type
_atom_site_occupancy
_atom_site_symmetry_multiplicity
_atom_site_calc_flag
_atom_site_refinement_flags
_atom_site_disorder_assembly
_atom_site_disorder_group
S01 S 0.0665(3) 0.1683(3) 0.0888(3) 0.0630(7) Uani 0.659(3) 1 d PD A 1
C08 C 0.0860(5) 0.2479(5) 0.1430(7) 0.0630(7) Uani 0.659(3) 1 d PD A 1
C09 C 0.0367(9) 0.3103(11) 0.1251(13) 0.0630(7) Uani 0.659(3) 1 d PD A 1
H09 H 0.0403 0.3588 0.1481 0.076 Uiso 0.659(3) 1 calc PR A 1
C10 C -0.0188(8) 0.2840(9) 0.0657(10) 0.0630(7) Uani 0.659(3) 1 d PD A 1
H10 H -0.0569 0.3156 0.0448 0.076 Uiso 0.659(3) 1 calc PR A 1
C11 C -0.0141(9) 0.2096(9) 0.0403(11) 0.0630(7) Uani 0.659(3) 1 d PD A 1
H11 H -0.0479 0.1851 0.0033 0.076 Uiso 0.659(3) 1 calc PR A 1
C09A C 0.0663(15) 0.1784(12) 0.1007(18) 0.0630(7) Uani 0.341(3) 1 d PD A 2
H09A H 0.0917 0.1325 0.1048 0.076 Uiso 0.341(3) 1 calc PR A 2
C08A C 0.0860(5) 0.2479(5) 0.1430(7) 0.0630(7) Uani 0.341(3) 1 d PD A 2
S01A S 0.0242(5) 0.3164(6) 0.1228(8) 0.0630(7) Uani 0.341(3) 1 d PD A 2
C11A C -0.0328(14) 0.2659(13) 0.0535(19) 0.0630(7) Uani 0.341(3) 1 d PD A 2
H11A H -0.0758 0.2831 0.0242 0.076 Uiso 0.341(3) 1 calc PR A 2
C10A C -0.0015(16) 0.1945(15) 0.050(2) 0.0630(7) Uani 0.341(3) 1 d PD A 2
H10A H -0.0236 0.1571 0.0160 0.076 Uiso 0.341(3) 1 calc PR A 2
S02 S 0.5126(2) 0.1762(2) 0.1186(3) 0.0593(8) Uani 0.659(3) 1 d PD A 3
C13 C 0.4485(5) 0.2449(4) 0.1357(7) 0.0593(8) Uani 0.659(3) 1 d PD A 3
C14 C 0.4655(10) 0.3099(9) 0.0882(11) 0.0593(8) Uani 0.659(3) 1 d PD A 3
H14 H 0.4363 0.3536 0.0923 0.071 Uiso 0.659(3) 1 calc PR A 3
C15 C 0.5278(9) 0.3053(8) 0.0352(11) 0.0593(8) Uani 0.659(3) 1 d PD A 3
H15 H 0.5451 0.3425 -0.0026 0.071 Uiso 0.659(3) 1 calc PR A 3
C16 C 0.5597(9) 0.2362(7) 0.0481(11) 0.0593(8) Uani 0.659(3) 1 d PD A 3
H16 H 0.6045 0.2219 0.0204 0.071 Uiso 0.659(3) 1 calc PR A 3
C14A C 0.5065(13) 0.1953(17) 0.1124(18) 0.0593(8) Uani 0.341(3) 1 d PD A 4
H14A H 0.5082 0.1481 0.1388 0.071 Uiso 0.341(3) 1 calc PR A 4
C13A C 0.4485(5) 0.2449(4) 0.1357(7) 0.0593(8) Uani 0.341(3) 1 d PD A 4
S02A S 0.4585(6) 0.3237(5) 0.0822(7) 0.0593(8) Uani 0.341(3) 1 d PD A 4
C16A C 0.5389(14) 0.2853(15) 0.033(2) 0.0593(8) Uani 0.341(3) 1 d PD A 4
H16A H 0.5669 0.3141 -0.0058 0.071 Uiso 0.341(3) 1 calc PR A 4
C15A C 0.5611(17) 0.2130(13) 0.0521(19) 0.0593(8) Uani 0.341(3) 1 d PD A 4
H15A H 0.6012 0.1844 0.0305 0.071 Uiso 0.341(3) 1 calc PR A 4
S03 S 0.8185(3) 0.4656(3) 1.0808(3) 0.0634(8) Uani 0.659(3) 1 d PD A 5
C24 C 0.7403(5) 0.4284(5) 1.0318(6) 0.0634(8) Uani 0.659(3) 1 d PD A 5
C25 C 0.6785(9) 0.4736(9) 1.0565(11) 0.0634(8) Uani 0.659(3) 1 d PD A 5
H25 H 0.6301 0.4634 1.0350 0.076 Uiso 0.659(3) 1 calc PR A 5
C26 C 0.6896(8) 0.5325(10) 1.1120(11) 0.0634(8) Uani 0.659(3) 1 d PD A 5
H26 H 0.6524 0.5643 1.1346 0.076 Uiso 0.659(3) 1 calc PR A 5
C27 C 0.7670(8) 0.5358(8) 1.1282(11) 0.0634(8) Uani 0.659(3) 1 d PD A 5
H27 H 0.7890 0.5733 1.1622 0.076 Uiso 0.659(3) 1 calc PR A 5
C25A C 0.8114(12) 0.4546(16) 1.0685(18) 0.0634(8) Uani 0.341(3) 1 d PD A 6
H25A H 0.8608 0.4374 1.0601 0.076 Uiso 0.341(3) 1 calc PR A 6
C24A C 0.7403(5) 0.4284(5) 1.0318(6) 0.0634(8) Uani 0.341(3) 1 d PD A 6
S03A S 0.6592(5) 0.4676(5) 1.0559(6) 0.0634(8) Uani 0.341(3) 1 d PD A 6
C27A C 0.7057(13) 0.5321(16) 1.125(2) 0.0634(8) Uani 0.341(3) 1 d PD A 6
H27A H 0.6830 0.5704 1.1569 0.076 Uiso 0.341(3) 1 calc PR A 6
C26A C 0.7833(14) 0.5150(16) 1.1216(19) 0.0634(8) Uani 0.341(3) 1 d PD A 6
H26A H 0.8172 0.5433 1.1546 0.076 Uiso 0.341(3) 1 calc PR A 6
S04 S 0.6849(3) 0.0471(3) 1.0782(3) 0.0623(7) Uani 0.659(3) 1 d PD A 7
C29 C 0.7710(5) 0.0682(5) 1.0385(6) 0.0623(7) Uani 0.659(3) 1 d PD A 7
C30 C 0.8200(9) 0.0124(8) 1.0772(10) 0.0623(7) Uani 0.659(3) 1 d PD A 7
H30 H 0.8713 0.0124 1.0626 0.075 Uiso 0.659(3) 1 calc PR A 7
C31 C 0.7957(8) -0.0373(9) 1.1308(12) 0.0623(7) Uani 0.659(3) 1 d PD A 7
H31 H 0.8250 -0.0728 1.1603 0.075 Uiso 0.659(3) 1 calc PR A 7
C32 C 0.7169(8) -0.0285(9) 1.1369(11) 0.0623(7) Uani 0.659(3) 1 d PD A 7
H32 H 0.6854 -0.0601 1.1692 0.075 Uiso 0.659(3) 1 calc PR A 7
C30A C 0.6942(12) 0.0536(17) 1.072(2) 0.0623(7) Uani 0.341(3) 1 d PD A 8
H30A H 0.6493 0.0800 1.0622 0.075 Uiso 0.341(3) 1 calc PR A 8
C29A C 0.7710(5) 0.0682(5) 1.0385(6) 0.0623(7) Uani 0.341(3) 1 d PD A 8
S04A S 0.8435(4) 0.0138(5) 1.0690(6) 0.0623(7) Uani 0.341(3) 1 d PD A 8
C32A C 0.7793(12) -0.0430(16) 1.128(2) 0.0623(7) Uani 0.341(3) 1 d PD A 8
H32A H 0.7919 -0.0874 1.1566 0.075 Uiso 0.341(3) 1 calc PR A 8
C31A C 0.7067(15) -0.0113(17) 1.124(2) 0.0623(7) Uani 0.341(3) 1 d PD A 8
H31A H 0.6670 -0.0325 1.1559 0.075 Uiso 0.341(3) 1 calc PR A 8
Cu01 Cu 0.26714(5) 0.24727(5) 0.29792(6) 0.0390(3) Uani 1 1 d . A .
Cu02 Cu 0.76887(5) 0.24982(5) 0.88051(6) 0.0390(3) Uani 1 1 d . A .
Cl06 Cl 0.4933(2) 0.9647(2) 0.2243(3) 0.0985(10) Uani 1 1 d . . .
Cl05 Cl 0.57150(16) 1.07102(16) 0.3329(2) 0.0838(9) Uani 1 1 d . . .
Cl01 Cl 0.0487(2) 0.08923(19) 0.8333(3) 0.0993(11) Uani 1 1 d . . .
Cl02 Cl 0.0081(2) -0.0363(2) 0.9414(3) 0.1065(11) Uani 1 1 d . . .
Cl03 Cl -0.0525(3) -0.0237(3) 0.7709(3) 0.1426(18) Uani 1 1 d . . .
Cl04 Cl 0.4374(2) 0.9964(2) 0.3950(3) 0.1073(11) Uani 1 1 d . . .
O06 O 0.6871(3) 0.3472(3) 0.9268(4) 0.0527(14) Uani 1 1 d . A .
C12 C 0.3844(5) 0.2321(5) 0.2007(5) 0.0450(18) Uani 1 1 d . . .
O03 O 0.3373(3) 0.2851(3) 0.2077(3) 0.0468(12) Uani 1 1 d . A .
O04 O 0.3825(3) 0.1731(3) 0.2422(4) 0.0580(15) Uani 1 1 d . A .
C33 C -0.0221(6) 0.0289(6) 0.8625(8) 0.072(3) Uani 1 1 d . . .
H026 H -0.0651 0.0580 0.8854 0.087 Uiso 1 1 calc R . .
C21 C 0.7231(6) 0.1193(6) 0.7721(7) 0.071(3) Uani 1 1 d . A .
H02A H 0.7067 0.0929 0.8232 0.107 Uiso 1 1 calc R . .
H02B H 0.7767 0.1115 0.7638 0.107 Uiso 1 1 calc R . .
H02C H 0.6959 0.1006 0.7225 0.107 Uiso 1 1 calc R . .
C22 C 0.6234(5) 0.2115(6) 0.8008(7) 0.065(2) Uani 1 1 d . A .
H02D H 0.6102 0.1844 0.8527 0.097 Uiso 1 1 calc R . .
H02E H 0.5945 0.1921 0.7528 0.097 Uiso 1 1 calc R . .
H02F H 0.6123 0.2642 0.8084 0.097 Uiso 1 1 calc R . .
C20 C 0.8225(7) 0.3794(6) 0.7803(7) 0.082(3) Uani 1 1 d . A .
H03A H 0.8374 0.4023 0.8341 0.122 Uiso 1 1 calc R . .
H03B H 0.7695 0.3890 0.7699 0.122 Uiso 1 1 calc R . .
H03C H 0.8521 0.4004 0.7338 0.122 Uiso 1 1 calc R . .
C03 C 0.3932(6) 0.3120(8) 0.3968(8) 0.090(4) Uani 1 1 d . A .
H03D H 0.4165 0.3280 0.3435 0.135 Uiso 1 1 calc R . .
H03E H 0.4065 0.2603 0.4081 0.135 Uiso 1 1 calc R . .
H03F H 0.4108 0.3433 0.4436 0.135 Uiso 1 1 calc R . .
O07 O 0.7314(3) 0.1760(3) 0.9662(4) 0.0470(13) Uani 1 1 d . A .
O08 O 0.8477(3) 0.1345(3) 0.9367(4) 0.0585(15) Uani 1 1 d . A .
C05 C 0.1439(5) 0.1922(6) 0.4093(7) 0.071(3) Uani 1 1 d . A .
H04A H 0.1170 0.1770 0.3579 0.107 Uiso 1 1 calc R . .
H04B H 0.1327 0.2441 0.4219 0.107 Uiso 1 1 calc R . .
H04C H 0.1282 0.1612 0.4573 0.107 Uiso 1 1 calc R . .
O01 O 0.1962(3) 0.2007(3) 0.2107(4) 0.0485(13) Uani 1 1 d . A .
C06 C 0.2453(7) 0.1035(5) 0.3794(8) 0.077(3) Uani 1 1 d . A .
H04D H 0.2994 0.0990 0.3720 0.116 Uiso 1 1 calc R . .
H04E H 0.2200 0.0862 0.3278 0.116 Uiso 1 1 calc R . .
H04F H 0.2295 0.0733 0.4280 0.116 Uiso 1 1 calc R . .
C02 C 0.2759(6) 0.2930(6) 0.4718(6) 0.065(3) Uani 1 1 d . A .
H04G H 0.2261 0.3162 0.4779 0.078 Uiso 1 1 calc R . .
H04H H 0.3071 0.3092 0.5203 0.078 Uiso 1 1 calc R . .
C23 C 0.7436(5) 0.3619(4) 0.9738(5) 0.0456(18) Uani 1 1 d . . .
C19 C 0.9151(5) 0.2819(6) 0.8044(8) 0.070(3) Uani 1 1 d . A .
H04I H 0.9227 0.2283 0.8085 0.105 Uiso 1 1 calc R . .
H04J H 0.9285 0.3052 0.8586 0.105 Uiso 1 1 calc R . .
H04K H 0.9466 0.3020 0.7590 0.105 Uiso 1 1 calc R . .
O05 O 0.8051(3) 0.3238(3) 0.9703(3) 0.0456(12) Uani 1 1 d . A .
C17 C 0.8128(7) 0.2586(7) 0.7048(7) 0.080(3) Uani 1 1 d . A .
H05A H 0.8263 0.2896 0.6551 0.096 Uiso 1 1 calc R . .
H05B H 0.8403 0.2112 0.7002 0.096 Uiso 1 1 calc R . .
O02 O 0.1597(3) 0.3154(3) 0.2446(4) 0.0529(14) Uani 1 1 d . A .
C01 C 0.2677(6) 0.2084(6) 0.4738(6) 0.071(3) Uani 1 1 d . A .
H06A H 0.3176 0.1850 0.4749 0.085 Uiso 1 1 calc R . .
H06B H 0.2404 0.1933 0.5257 0.085 Uiso 1 1 calc R . .
C18 C 0.7311(6) 0.2437(5) 0.7036(7) 0.067(3) Uani 1 1 d . A .
H06C H 0.7184 0.2145 0.6524 0.080 Uiso 1 1 calc R . .
H06D H 0.7037 0.2912 0.7008 0.080 Uiso 1 1 calc R . .
C04 C 0.2856(9) 0.3971(5) 0.3693(9) 0.095(4) Uani 1 1 d . A .
H06E H 0.3081 0.4134 0.3157 0.142 Uiso 1 1 calc R . .
H06F H 0.3009 0.4304 0.4153 0.142 Uiso 1 1 calc R . .
H06G H 0.2311 0.3979 0.3640 0.142 Uiso 1 1 calc R . .
C07 C 0.1510(4) 0.2563(4) 0.2026(5) 0.0419(17) Uani 1 1 d . . .
C28 C 0.7866(5) 0.1298(5) 0.9773(5) 0.0471(19) Uani 1 1 d . . .
C34 C 0.4839(6) 1.0350(6) 0.3038(9) 0.076(3) Uani 1 1 d . . .
H009 H 0.4527 1.0761 0.2804 0.091 Uiso 1 1 calc R . .
N03 N 0.8355(5) 0.2975(4) 0.7848(4) 0.0547(18) Uani 1 1 d . . .
N01 N 0.2254(4) 0.1833(4) 0.3955(5) 0.0552(19) Uani 1 1 d . . .
N04 N 0.7077(4) 0.2016(4) 0.7825(5) 0.0532(18) Uani 1 1 d . . .
N02 N 0.3113(4) 0.3186(4) 0.3894(5) 0.0583(19) Uani 1 1 d . . .

loop_
_atom_site_aniso_label
_atom_site_aniso_U_11
_atom_site_aniso_U_22
_atom_site_aniso_U_33
_atom_site_aniso_U_23
_atom_site_aniso_U_13
_atom_site_aniso_U_12
S01 0.0513(14) 0.0781(17) 0.0598(16) 0.0034(13) -0.0120(13) -0.0053(13)
C08 0.0513(14) 0.0781(17) 0.0598(16) 0.0034(13) -0.0120(13) -0.0053(13)
C09 0.0513(14) 0.0781(17) 0.0598(16) 0.0034(13) -0.0120(13) -0.0053(13)
C10 0.0513(14) 0.0781(17) 0.0598(16) 0.0034(13) -0.0120(13) -0.0053(13)
C11 0.0513(14) 0.0781(17) 0.0598(16) 0.0034(13) -0.0120(13) -0.0053(13)
C09A 0.0513(14) 0.0781(17) 0.0598(16) 0.0034(13) -0.0120(13) -0.0053(13)
C08A 0.0513(14) 0.0781(17) 0.0598(16) 0.0034(13) -0.0120(13) -0.0053(13)
S01A 0.0513(14) 0.0781(17) 0.0598(16) 0.0034(13) -0.0120(13) -0.0053(13)
C11A 0.0513(14) 0.0781(17) 0.0598(16) 0.0034(13) -0.0120(13) -0.0053(13)
C10A 0.0513(14) 0.0781(17) 0.0598(16) 0.0034(13) -0.0120(13) -0.0053(13)
S02 0.0550(13) 0.066(2) 0.0566(14) -0.0010(13) 0.0067(12) 0.0075(13)
C13 0.0550(13) 0.066(2) 0.0566(14) -0.0010(13) 0.0067(12) 0.0075(13)
C14 0.0550(13) 0.066(2) 0.0566(14) -0.0010(13) 0.0067(12) 0.0075(13)
C15 0.0550(13) 0.066(2) 0.0566(14) -0.0010(13) 0.0067(12) 0.0075(13)
C16 0.0550(13) 0.066(2) 0.0566(14) -0.0010(13) 0.0067(12) 0.0075(13)
C14A 0.0550(13) 0.066(2) 0.0566(14) -0.0010(13) 0.0067(12) 0.0075(13)
C13A 0.0550(13) 0.066(2) 0.0566(14) -0.0010(13) 0.0067(12) 0.0075(13)
S02A 0.0550(13) 0.066(2) 0.0566(14) -0.0010(13) 0.0067(12) 0.0075(13)
C16A 0.0550(13) 0.066(2) 0.0566(14) -0.0010(13) 0.0067(12) 0.0075(13)
C15A 0.0550(13) 0.066(2) 0.0566(14) -0.0010(13) 0.0067(12) 0.0075(13)
S03 0.0754(18) 0.0632(17) 0.0515(15) -0.0168(12) 0.0083(13) -0.0139(13)
C24 0.0754(18) 0.0632(17) 0.0515(15) -0.0168(12) 0.0083(13) -0.0139(13)
C25 0.0754(18) 0.0632(17) 0.0515(15) -0.0168(12) 0.0083(13) -0.0139(13)
C26 0.0754(18) 0.0632(17) 0.0515(15) -0.0168(12) 0.0083(13) -0.0139(13)
C27 0.0754(18) 0.0632(17) 0.0515(15) -0.0168(12) 0.0083(13) -0.0139(13)
C25A 0.0754(18) 0.0632(17) 0.0515(15) -0.0168(12) 0.0083(13) -0.0139(13)
C24A 0.0754(18) 0.0632(17) 0.0515(15) -0.0168(12) 0.0083(13) -0.0139(13)
S03A 0.0754(18) 0.0632(17) 0.0515(15) -0.0168(12) 0.0083(13) -0.0139(13)
C27A 0.0754(18) 0.0632(17) 0.0515(15) -0.0168(12) 0.0083(13) -0.0139(13)
C26A 0.0754(18) 0.0632(17) 0.0515(15) -0.0168(12) 0.0083(13) -0.0139(13)
S04 0.0749(18) 0.0609(15) 0.0512(15) 0.0131(12) 0.0010(13) -0.0092(14)
C29 0.0749(18) 0.0609(15) 0.0512(15) 0.0131(12) 0.0010(13) -0.0092(14)
C30 0.0749(18) 0.0609(15) 0.0512(15) 0.0131(12) 0.0010(13) -0.0092(14)
C31 0.0749(18) 0.0609(15) 0.0512(15) 0.0131(12) 0.0010(13) -0.0092(14)
C32 0.0749(18) 0.0609(15) 0.0512(15) 0.0131(12) 0.0010(13) -0.0092(14)
C30A 0.0749(18) 0.0609(15) 0.0512(15) 0.0131(12) 0.0010(13) -0.0092(14)
C29A 0.0749(18) 0.0609(15) 0.0512(15) 0.0131(12) 0.0010(13) -0.0092(14)
S04A 0.0749(18) 0.0609(15) 0.0512(15) 0.0131(12) 0.0010(13) -0.0092(14)
C32A 0.0749(18) 0.0609(15) 0.0512(15) 0.0131(12) 0.0010(13) -0.0092(14)
C31A 0.0749(18) 0.0609(15) 0.0512(15) 0.0131(12) 0.0010(13) -0.0092(14)
Cu01 0.0382(5) 0.0447(6) 0.0342(5) -0.0004(4) 0.0003(5) -0.0007(4)
Cu02 0.0437(6) 0.0395(5) 0.0338(5) 0.0007(4) 0.0019(5) 0.0009(4)
Cl06 0.101(2) 0.090(2) 0.105(3) -0.0352(19) -0.0058(19) -0.0110(17)
Cl05 0.0747(17) 0.0741(17) 0.103(2) 0.0004(15) -0.0230(16) -0.0182(14)
Cl01 0.097(2) 0.0804(19) 0.120(3) 0.0056(18) 0.021(2) -0.0251(17)
Cl02 0.104(2) 0.108(2) 0.108(3) 0.034(2) 0.003(2) 0.016(2)
Cl03 0.147(4) 0.171(4) 0.109(3) -0.004(3) -0.032(3) -0.060(3)
Cl04 0.100(2) 0.119(3) 0.103(3) 0.010(2) 0.020(2) -0.015(2)
O06 0.051(3) 0.048(3) 0.058(4) -0.007(3) -0.012(3) 0.012(3)
C12 0.045(4) 0.053(5) 0.037(4) -0.007(3) -0.003(3) -0.004(4)
O03 0.052(3) 0.049(3) 0.039(3) 0.004(2) 0.008(3) -0.002(3)
O04 0.059(4) 0.056(3) 0.059(4) 0.015(3) 0.010(3) 0.006(3)
C33 0.066(6) 0.073(6) 0.079(7) 0.012(5) 0.006(6) 0.002(6)
C21 0.087(8) 0.065(6) 0.062(6) -0.025(5) -0.011(5) -0.003(5)
C22 0.053(5) 0.081(7) 0.060(6) 0.001(5) -0.019(5) -0.006(5)
C20 0.094(8) 0.073(7) 0.077(8) 0.045(6) 0.012(6) -0.004(6)
C03 0.069(7) 0.138(11) 0.064(7) -0.016(7) -0.024(6) -0.029(7)
O07 0.052(3) 0.042(3) 0.046(3) 0.011(2) 0.009(3) -0.001(2)
O08 0.050(3) 0.068(4) 0.058(4) 0.004(3) 0.011(3) 0.003(3)
C05 0.055(6) 0.098(8) 0.061(6) 0.012(5) 0.015(5) -0.016(5)
O01 0.047(3) 0.043(3) 0.056(3) -0.012(3) -0.016(3) 0.009(2)
C06 0.108(8) 0.040(5) 0.084(8) 0.016(5) 0.012(7) -0.007(5)
C02 0.079(7) 0.077(7) 0.040(5) -0.010(5) -0.002(5) -0.015(5)
C23 0.060(5) 0.042(4) 0.034(4) 0.004(3) -0.006(4) -0.001(4)
C19 0.050(5) 0.076(6) 0.084(7) 0.005(6) 0.016(5) -0.012(5)
O05 0.044(3) 0.052(3) 0.040(3) -0.010(2) -0.003(2) 0.003(2)
C17 0.094(9) 0.102(9) 0.044(6) 0.010(5) 0.014(6) 0.002(6)
O02 0.062(4) 0.041(3) 0.055(3) -0.005(3) -0.005(3) 0.003(3)
C01 0.099(8) 0.088(8) 0.025(4) 0.009(5) -0.001(5) -0.025(6)
C18 0.095(9) 0.074(7) 0.032(5) 0.004(4) 0.003(5) -0.010(5)
C04 0.160(13) 0.039(5) 0.085(8) -0.018(5) -0.025(8) 0.001(6)
C07 0.046(4) 0.050(4) 0.030(4) 0.003(3) 0.001(3) -0.005(3)
C28 0.052(5) 0.054(5) 0.035(4) -0.004(3) -0.004(4) 0.001(4)
C34 0.058(6) 0.074(7) 0.095(8) 0.000(6) -0.010(6) 0.007(5)
N03 0.072(5) 0.057(4) 0.036(4) 0.004(3) 0.019(3) -0.014(4)
N01 0.058(4) 0.062(5) 0.046(4) 0.016(3) 0.009(3) -0.014(3)
N04 0.068(5) 0.050(4) 0.043(4) -0.007(3) -0.013(3) -0.009(3)
N02 0.061(5) 0.072(5) 0.042(4) -0.011(4) -0.009(4) -0.015(4)

loop_
_atom_type_symbol
_atom_type_description
_atom_type_scat_dispersion_real
_atom_type_scat_dispersion_imag
_atom_type_scat_source
C C 0.0033 0.0016 'International Tables Vol C Tables 4.2.6.8 and 6.1.1.4'
N N 0.0061 0.0033 'International Tables Vol C Tables 4.2.6.8 and 6.1.1.4'
O O 0.0106 0.0060 'International Tables Vol C Tables 4.2.6.8 and 6.1.1.4'
S S 0.1246 0.1234 'International Tables Vol C Tables 4.2.6.8 and 6.1.1.4'
Cu Cu 0.3201 1.2651 'International Tables Vol C Tables 4.2.6.8 and 6.1.1.4'
Cl Cl 0.1484 0.1585 'International Tables Vol C Tables 4.2.6.8 and 6.1.1.4'
H H 0.0000 0.0000 'International Tables Vol C Tables 4.2.6.8 and 6.1.1.4'

loop_
_geom_angle_atom_site_label_1
_geom_angle_atom_site_label_2
_geom_angle_atom_site_label_3
_geom_angle
C08 S01 C11 91.5(7)
C09 C08 C07 120.8(10)
C09 C08 S01 115.5(10)
C07 C08 S01 123.7(6)
C10 C09 C08 106.7(15)
C10 C09 H09 126.6
C08 C09 H09 126.6
C11 C10 C09 117.2(15)
C11 C10 H10 121.4
C09 C10 H10 121.4
C10 C11 S01 109.0(11)
C10 C11 H11 125.5
S01 C11 H11 125.5
C10A C09A H09A 127.0
C10A C11A S01A 105.5(15)
C10A C11A H11A 127.2
S01A C11A H11A 127.2
C11A C10A C09A 119(2)
C11A C10A H10A 120.4
C09A C10A H10A 120.4
C13 S02 C16 88.6(6)
C14 C13 C12 128.6(10)
C14 C13 S02 111.8(10)
C12 C13 S02 119.5(6)
C15 C14 C13 115.8(16)
C15 C14 H14 122.1
C13 C14 H14 122.1
C16 C15 C14 107.2(16)
C16 C15 H15 126.4
C14 C15 H15 126.4
C15 C16 S02 116.5(12)
C15 C16 H16 121.7
S02 C16 H16 121.7
C15A C14A H14A 118.5
C15A C16A S02A 120(2)
C15A C16A H16A 119.8
S02A C16A H16A 119.8
C16A C15A C14A 99(3)
C16A C15A H15A 130.5
C14A C15A H15A 130.5
C24 S03 C27 92.5(6)
C25 C24 C23 130.4(10)
C25 C24 S03 106.5(9)
C23 C24 S03 123.0(7)
C26 C25 C24 119.7(15)
C26 C25 H25 120.1
C24 C25 H25 120.1
C25 C26 C27 106.7(14)
C25 C26 H26 126.7
C27 C26 H26 126.7
C26 C27 S03 114.5(11)
C26 C27 H27 122.8
S03 C27 H27 122.8
C26A C25A H25A 130.3
C26A C27A S03A 107.0(15)
C26A C27A H27A 126.5
S03A C27A H27A 126.5
C27A C26A C25A 121.1(19)
C27A C26A H26A 119.4
C25A C26A H26A 119.4
C29 S04 C32 94.1(6)
C30 C29 C28 131.5(9)
C30 C29 S04 103.7(8)
C28 C29 S04 124.8(7)
C31 C30 C29 122.6(15)
C31 C30 H30 118.7
C29 C30 H30 118.7
C30 C31 C32 107.3(14)
C30 C31 H31 126.4
C32 C31 H31 126.4
C31 C32 S04 112.2(11)
C31 C32 H32 123.9
S04 C32 H32 123.9
C31A C30A H30A 129.2
C31A C32A S04A 109.7(16)
C31A C32A H32A 125.2
S04A C32A H32A 125.2
C32A C31A C30A 119.3(19)
C32A C31A H31A 120.4
C30A C31A H31A 120.4
O03 Cu01 O01 93.2(3)
O03 Cu01 N01 160.1(3)
O01 Cu01 N01 92.4(3)
O03 Cu01 N02 92.2(3)
O01 Cu01 N02 161.6(3)
N01 Cu01 N02 88.3(3)
O03 Cu01 O02 94.6(2)
O01 Cu01 O02 59.0(2)
N01 Cu01 O02 104.6(3)
N02 Cu01 O02 103.0(3)
O03 Cu01 C07 94.3(2)
O01 Cu01 C07 30.0(2)
N01 Cu01 C07 100.1(3)
N02 Cu01 C07 132.0(3)
O02 Cu01 C07 29.1(2)
O07 Cu02 O05 94.4(3)
O07 Cu02 N04 92.4(3)
O05 Cu02 N04 161.7(3)
O07 Cu02 N03 160.0(3)
O05 Cu02 N03 92.6(3)
N04 Cu02 N03 86.6(3)
O07 Cu02 O06 94.5(2)
O05 Cu02 O06 60.5(2)
N04 Cu02 O06 102.0(3)
N03 Cu02 O06 105.3(3)
O07 Cu02 C23 94.7(3)
O05 Cu02 C23 30.6(2)
N04 Cu02 C23 131.8(3)
N03 Cu02 C23 100.8(3)
O06 Cu02 C23 29.9(2)
C23 O06 Cu02 81.0(5)
O04 C12 O03 125.0(8)
O04 C12 C13 119.3(7)
O03 C12 C13 115.7(7)
C12 O03 Cu01 102.7(5)
Cl01 C33 Cl02 111.9(6)
Cl01 C33 Cl03 109.9(7)
Cl02 C33 Cl03 107.2(6)
Cl01 C33 H026 109.3
Cl02 C33 H026 109.3
Cl03 C33 H026 109.3
N04 C21 H02A 109.5
N04 C21 H02B 109.5
H02A C21 H02B 109.5
N04 C21 H02C 109.5
H02A C21 H02C 109.5
H02B C21 H02C 109.5
N04 C22 H02D 109.5
N04 C22 H02E 109.5
H02D C22 H02E 109.5
N04 C22 H02F 109.5
H02D C22 H02F 109.5
H02E C22 H02F 109.5
N03 C20 H03A 109.5
N03 C20 H03B 109.5
H03A C20 H03B 109.5
N03 C20 H03C 109.5
H03A C20 H03C 109.5
H03B C20 H03C 109.5
N02 C03 H03D 109.5
N02 C03 H03E 109.5
H03D C03 H03E 109.5
N02 C03 H03F 109.5
H03D C03 H03F 109.5
H03E C03 H03F 109.5
C28 O07 Cu02 105.0(5)
N01 C05 H04A 109.5
N01 C05 H04B 109.5
H04A C05 H04B 109.5
N01 C05 H04C 109.5
H04A C05 H04C 109.5
H04B C05 H04C 109.5
C07 O01 Cu01 97.8(4)
N01 C06 H04D 109.5
N01 C06 H04E 109.5
H04D C06 H04E 109.5
N01 C06 H04F 109.5
H04D C06 H04F 109.5
H04E C06 H04F 109.5
N02 C02 C01 111.2(7)
N02 C02 H04G 109.4
C01 C02 H04G 109.4
N02 C02 H04H 109.4
C01 C02 H04H 109.4
H04G C02 H04H 108.0
O06 C23 O05 122.5(7)
O06 C23 C24 118.8(7)
O05 C23 C24 118.7(7)
O06 C23 Cu02 69.1(4)
O05 C23 Cu02 53.4(4)
C24 C23 Cu02 171.9(6)
N03 C19 H04I 109.5
N03 C19 H04J 109.5
H04I C19 H04J 109.5
N03 C19 H04K 109.5
H04I C19 H04K 109.5
H04J C19 H04K 109.5
C23 O05 Cu02 96.0(5)
C18 C17 N03 111.2(9)
C18 C17 H05A 109.4
N03 C17 H05A 109.4
C18 C17 H05B 109.4
N03 C17 H05B 109.4
H05A C17 H05B 108.0
C07 O02 Cu01 81.4(5)
N01 C01 C02 109.2(8)
N01 C01 H06A 109.8
C02 C01 H06A 109.8
N01 C01 H06B 109.8
C02 C01 H06B 109.8
H06A C01 H06B 108.3
C17 C18 N04 110.7(9)
C17 C18 H06C 109.5
N04 C18 H06C 109.5
C17 C18 H06D 109.5
N04 C18 H06D 109.5
H06C C18 H06D 108.1
N02 C04 H06E 109.5
N02 C04 H06F 109.5
H06E C04 H06F 109.5
N02 C04 H06G 109.5
H06E C04 H06G 109.5
H06F C04 H06G 109.5
O02 C07 O01 121.8(7)
O02 C07 C08 120.4(7)
O01 C07 C08 117.8(7)
O02 C07 Cu01 69.5(4)
O01 C07 Cu01 52.2(4)
C08 C07 Cu01 170.1(6)
O08 C28 O07 122.9(8)
O08 C28 C29 122.4(8)
O07 C28 C29 114.7(7)
Cl05 C34 Cl06 111.0(6)
Cl05 C34 Cl04 110.5(7)
Cl06 C34 Cl04 109.1(6)
Cl05 C34 H009 108.7
Cl06 C34 H009 108.7
Cl04 C34 H009 108.7
C19 N03 C17 110.2(8)
C19 N03 C20 110.2(8)
C17 N03 C20 112.4(8)
C19 N03 Cu02 108.7(6)
C17 N03 Cu02 104.8(6)
C20 N03 Cu02 110.5(6)
C05 N01 C06 111.1(8)
C05 N01 C01 110.0(8)
C06 N01 C01 107.7(8)
C05 N01 Cu01 114.0(6)
C06 N01 Cu01 109.0(6)
C01 N01 Cu01 104.8(5)
C18 N04 C21 110.6(8)
C18 N04 C22 111.4(8)
C21 N04 C22 108.1(8)
C18 N04 Cu02 104.5(6)
C21 N04 Cu02 113.1(6)
C22 N04 Cu02 109.2(6)
C03 N02 C02 108.9(8)
C03 N02 C04 113.1(10)
C02 N02 C04 109.5(9)
C03 N02 Cu01 112.4(7)
C02 N02 Cu01 104.0(5)
C04 N02 Cu01 108.5(6)

loop_
_geom_bond_atom_site_label_1
_geom_bond_atom_site_label_2
_geom_bond_distance
S01 C08 1.672(10)
S01 C11 1.761(12)
C08 C09 1.431(16)
C08 C07 1.474(12)
C09 C10 1.416(16)
C09 H09 0.9300
C10 C11 1.376(15)
C10 H10 0.9300
C11 H11 0.9300
C09A C10A 1.451(18)
C09A H09A 0.9300
S01A C11A 1.715(17)
C11A C10A 1.379(18)
C11A H11A 0.9300
C10A H10A 0.9300
S02 C13 1.678(9)
S02 C16 1.730(13)
C13 C14 1.396(15)
C13 C12 1.523(12)
C14 C15 1.368(16)
C14 H14 0.9300
C15 C16 1.359(14)
C15 H15 0.9300
C16 H16 0.9300
C14A C15A 1.371(19)
C14A H14A 0.9300
S02A C16A 1.739(17)
C16A C15A 1.369(18)
C16A H16A 0.9300
C15A H15A 0.9300
S03 C24 1.700(10)
S03 C27 1.700(12)
C24 C25 1.401(15)
C24 C23 1.477(11)
C25 C26 1.362(15)
C25 H25 0.9300
C26 C27 1.384(15)
C26 H26 0.9300
C27 H27 0.9300
C25A C26A 1.433(18)
C25A H25A 0.9300
S03A C27A 1.758(17)
C27A C26A 1.396(18)
C27A H27A 0.9300
C26A H26A 0.9300
S04 C29 1.674(10)
S04 C32 1.708(12)
C29 C30 1.440(15)
C29 C28 1.466(12)
C30 C31 1.280(15)
C30 H30 0.9300
C31 C32 1.397(15)
C31 H31 0.9300
C32 H32 0.9300
C30A C31A 1.418(18)
C30A H30A 0.9300
S04A C32A 1.761(17)
C32A C31A 1.394(18)
C32A H32A 0.9300
C31A H31A 0.9300
Cu01 O03 1.975(5)
Cu01 O01 2.010(5)
Cu01 N01 2.018(7)
Cu01 N02 2.044(7)
Cu01 O02 2.386(6)
Cu01 C07 2.518(8)
Cu02 O07 1.970(5)
Cu02 O05 2.008(5)
Cu02 N04 2.039(7)
Cu02 N03 2.062(7)
Cu02 O06 2.355(6)
Cu02 C23 2.489(8)
Cl06 C34 1.753(12)
Cl05 C34 1.726(10)
Cl01 C33 1.700(11)
Cl02 C33 1.758(11)
Cl03 C33 1.773(12)
Cl04 C34 1.762(13)
O06 C23 1.257(10)
C12 O04 1.226(10)
C12 O03 1.254(10)
C33 H026 0.9800
C21 N04 1.490(12)
C21 H02A 0.9600
C21 H02B 0.9600
C21 H02C 0.9600
C22 N04 1.517(12)
C22 H02D 0.9600
C22 H02E 0.9600
C22 H02F 0.9600
C20 N03 1.469(12)
C20 H03A 0.9600
C20 H03B 0.9600
C20 H03C 0.9600
C03 N02 1.449(13)
C03 H03D 0.9600
C03 H03E 0.9600
C03 H03F 0.9600
O07 C28 1.281(10)
O08 C28 1.245(10)
C05 N01 1.457(12)
C05 H04A 0.9600
C05 H04B 0.9600
C05 H04C 0.9600
O01 C07 1.270(9)
C06 N01 1.476(12)
C06 H04D 0.9600
C06 H04E 0.9600
C06 H04F 0.9600
C02 N02 1.483(12)
C02 C01 1.504(15)
C02 H04G 0.9700
C02 H04H 0.9700
C23 O05 1.275(10)
C19 N03 1.458(12)
C19 H04I 0.9600
C19 H04J 0.9600
C19 H04K 0.9600
C17 C18 1.460(16)
C17 N03 1.466(14)
C17 H05A 0.9700
C17 H05B 0.9700
O02 C07 1.238(9)
C01 N01 1.484(12)
C01 H06A 0.9700
C01 H06B 0.9700
C18 N04 1.483(12)
C18 H06C 0.9700
C18 H06D 0.9700
C04 N02 1.493(13)
C04 H06E 0.9600
C04 H06F 0.9600
C04 H06G 0.9600
C34 H009 0.9800
